data_4003995
loop_
_publ_author_name
'Xu, Lei'
'Mu, Xin'
'Chen, Xiao-Gang'
'Zhang, Han-Yue'
'Xiong, Ren-Gen'

_publ_section_title
;
 Organic Enantiomeric Ferroelectrics with High Piezoelectric Performance:
 Imidazolium l- and d-Camphorsulfonate
;
_journal_name_full 'Chemistry of Materials'
_journal_paper_doi 10.1021/acs.chemmater.1c01663
_journal_year 2021
_chemical_absolute_configuration D
_chemical_formula_moiety 'C10 H15 O4 S, C3 H5 N2'
_chemical_formula_sum 'C13 H20 N2 O4 S'
_chemical_formula_weight 300.37
_space_group_crystal_system monoclinic
_space_group_IT_number 4
_space_group_name_Hall 'P 2yb'
_space_group_name_H-M_alt 'P 1 21 1'
_atom_sites_solution_hydrogens geom
_atom_sites_solution_primary dual
_audit_creation_date 2021-04-24
_audit_creation_method
;
Olex2 1.3
(compiled 2020.11.12 svn.r5f609507 for OlexSys, GUI svn.r6272)
;
_cell_angle_alpha 90
_cell_angle_beta 90.651(4)
_cell_angle_gamma 90
_cell_formula_units_Z 4
_cell_length_a 9.1142(4)
_cell_length_b 12.0574(5)
_cell_length_c 13.2549(7)
_cell_measurement_reflns_used 6534
_cell_measurement_temperature 173.00(10)
_cell_measurement_theta_max 29.1050
_cell_measurement_theta_min 1.6220
_cell_volume 1456.53(12)
_computing_cell_refinement 'CrysAlisPro 1.171.40.84a (Rigaku OD, 2020)'
_computing_data_collection 'CrysAlisPro 1.171.40.84a (Rigaku OD, 2020)'
_computing_data_reduction 'CrysAlisPro 1.171.40.84a (Rigaku OD, 2020)'
_computing_molecular_graphics 'Olex2 1.3 (Dolomanov et al., 2009)'
_computing_publication_material 'Olex2 1.3 (Dolomanov et al., 2009)'
_computing_structure_refinement 'SHELXL 2017/1 (Sheldrick, 2015)'
_computing_structure_solution 'SHELXT 2014/5 (Sheldrick, 2014)'
_diffrn_ambient_environment N~2~
_diffrn_ambient_temperature 173.00(10)
_diffrn_detector 'Hybrid Pixel Array Detector'
_diffrn_detector_area_resol_mean 10.0000
_diffrn_detector_type HyPix
_diffrn_measured_fraction_theta_full 1.000
_diffrn_measured_fraction_theta_max 0.849
_diffrn_measurement_details
;
List of Runs (angles in degrees, time in seconds):

  # Type    Start    End  Width  t~exp~   \w     \q     \k     \f   Frames
--------------------------------------------------------------------------
  1  \w    -49.00  45.00   0.50    1.00    --   21.44 -59.00  85.00  188
  2  \w      3.00  92.00   0.50    1.00    --   21.44  59.00-134.00  178
  3  \w     52.00 101.00   0.50    1.00    --   21.44 178.00 120.00   98
  4  \w    -18.00   7.00   0.50    1.00    --  -21.44 -99.00   0.00   50
  5  \w    -13.00  32.00   0.50    1.00    --  -21.44 -99.00 -90.00   90
  6  \w    -15.00  12.00   0.50    1.00    --  -21.44 -99.00-120.00   54
;
_diffrn_measurement_device 'four-circle diffractometer'
_diffrn_measurement_device_type 'XtaLAB Synergy R, DW system, HyPix'
_diffrn_measurement_method '\w scans'
_diffrn_orient_matrix_type 'CrysAlisPro convention (1999,Acta A55,543-557)'
_diffrn_orient_matrix_UB_11 0.0450921000
_diffrn_orient_matrix_UB_12 -0.0375084000
_diffrn_orient_matrix_UB_13 0.0275631000
_diffrn_orient_matrix_UB_21 -0.0338967000
_diffrn_orient_matrix_UB_22 0.0168919000
_diffrn_orient_matrix_UB_23 0.0453654000
_diffrn_orient_matrix_UB_31 -0.0536130000
_diffrn_orient_matrix_UB_32 -0.0421459000
_diffrn_orient_matrix_UB_33 -0.0063200000
_diffrn_radiation_monochromator mirror
_diffrn_radiation_probe x-ray
_diffrn_radiation_type 'Mo K\a'
_diffrn_radiation_wavelength 0.71073
_diffrn_reflns_av_R_equivalents 0.0119
_diffrn_reflns_av_unetI/netI 0.0190
_diffrn_reflns_Laue_measured_fraction_full 1.000
_diffrn_reflns_Laue_measured_fraction_max 0.849
_diffrn_reflns_limit_h_max 11
_diffrn_reflns_limit_h_min -11
_diffrn_reflns_limit_k_max 16
_diffrn_reflns_limit_k_min -16
_diffrn_reflns_limit_l_max 16
_diffrn_reflns_limit_l_min -12
_diffrn_reflns_number 8417
_diffrn_reflns_point_group_measured_fraction_full 0.924
_diffrn_reflns_point_group_measured_fraction_max 0.757
_diffrn_reflns_theta_full 25.242
_diffrn_reflns_theta_max 29.187
_diffrn_reflns_theta_min 1.536
_diffrn_source 'Rotating-anode X-ray tube'
_diffrn_source_type 'Rigaku (Mo) X-ray Source'
_exptl_absorpt_coefficient_mu 0.237
_exptl_absorpt_correction_T_max 1.00000
_exptl_absorpt_correction_T_min 0.76736
_exptl_absorpt_correction_type multi-scan
_exptl_absorpt_process_details
;
CrysAlisPro 1.171.40.84a (Rigaku Oxford Diffraction, 2020)
Empirical absorption correction using spherical harmonics,
implemented in SCALE3 ABSPACK scaling algorithm.
;
_exptl_crystal_colour 'clear colourless'
_exptl_crystal_colour_lustre clear
_exptl_crystal_colour_primary colourless
_exptl_crystal_density_diffrn 1.370
_exptl_crystal_description block
_exptl_crystal_F_000 640
_exptl_crystal_size_max 0.2
_exptl_crystal_size_mid 0.2
_exptl_crystal_size_min 0.2
_refine_diff_density_max 1.506
_refine_diff_density_min -0.929
_refine_diff_density_rms 0.083
_refine_ls_abs_structure_details
;
 Flack x determined using 2374 quotients [(I+)-(I-)]/[(I+)+(I-)]
 (Parsons, Flack and Wagner, Acta Cryst. B69 (2013) 249-259).
;
_refine_ls_abs_structure_Flack 0.020(14)
_refine_ls_extinction_coef 0.021(2)
_refine_ls_extinction_expression Fc^*^=kFc[1+0.001xFc^2^\l^3^/sin(2\q)]^-1/4^
_refine_ls_extinction_method 'SHELXL-2017/1 (Sheldrick 2017)'
_refine_ls_goodness_of_fit_ref 1.040
_refine_ls_hydrogen_treatment constr
_refine_ls_matrix_type full
_refine_ls_number_parameters 330
_refine_ls_number_reflns 5975
_refine_ls_number_restraints 1
_refine_ls_restrained_S_all 1.039
_refine_ls_R_factor_all 0.0569
_refine_ls_R_factor_gt 0.0560
_refine_ls_shift/su_max 0.000
_refine_ls_shift/su_mean 0.000
_refine_ls_structure_factor_coef Fsqd
_refine_ls_weighting_details 'w=1/[\s^2^(Fo^2^)+(0.0677P)^2^+2.6357P] where P=(Fo^2^+2Fc^2^)/3'
_refine_ls_weighting_scheme calc
_refine_ls_wR_factor_gt 0.1420
_refine_ls_wR_factor_ref 0.1430
_reflns_Friedel_coverage 0.707
_reflns_Friedel_fraction_full 0.840
_reflns_Friedel_fraction_max 0.657
_reflns_number_gt 5872
_reflns_number_total 5975
_reflns_threshold_expression 'I > 2\s(I)'
_cod_data_source_file cm1c01663_si_001.cif
_cod_data_source_block xl20320_1_173k
_cod_database_code 4003995
_shelx_shelxl_version_number 2017/1
_chemical_oxdiff_formula 'C H N O S'
_shelx_space_group_comment
;
The symmetry employed for this shelxl refinement is uniquely defined
by the following loop, which should always be used as a source of
symmetry information in preference to the above space-group names.
They are only intended as comments.
;
_shelx_estimated_absorpt_t_max 0.954
_shelx_estimated_absorpt_t_min 0.954
_reflns_odcompleteness_completeness 99.97
_reflns_odcompleteness_iscentric 1
_reflns_odcompleteness_theta 26.32
_olex2_refinement_description
;
1. Fixed Uiso
 At 1.2 times of:
  All C(H) groups, All C(H,H) groups, All N(H) groups
 At 1.5 times of:
  All C(H,H,H) groups
2. Uiso/Uaniso restraints and constraints
Uanis(C15) = Uanis(C11) = Uanis(C14) = Uanis(C8)
Uanis(C7) = Uanis(C8) = Uanis(C12) = Uanis(C13)
3.a Ternary CH refined with riding coordinates:
 C20(H20), C10(H10)
3.b Secondary CH2 refined with riding coordinates:
 C22(H22A,H22B), C25(H25A,H25B), C23(H23A,H23B), C9(H9A,H9B), C16(H16A,H16B),
 C19(H19A,H19B), C13(H13A,H13B), C12(H12A,H12B)
3.c Aromatic/amide H refined with riding coordinates:
 N3(H3), N1(H1), N2(H2), N4(H4), C1(H1A), C3(H3A), C2(H2A), C6(H6), C5(H5),
 C4(H4A)
3.d Idealised Me refined as rotating group:
 C24(H24A,H24B,H24C), C00X(H00A,H00B,H00C), C14(H14A,H14B,H14C), C15(H15A,H15B,
 H15C)
;
_olex2_submission_special_instructions 'No special instructions were received'
_oxdiff_exptl_absorpt_empirical_details
;
Empirical correction (ABSPACK) includes:
- Absorption correction using spherical harmonics
- Frame scaling
;
_oxdiff_exptl_absorpt_empirical_full_max 1.609
_oxdiff_exptl_absorpt_empirical_full_min 0.782

loop_
_space_group_symop_operation_xyz
'x, y, z'
'-x, y+1/2, -z'

loop_
_atom_site_label
_atom_site_type_symbol
_atom_site_fract_x
_atom_site_fract_y
_atom_site_fract_z
_atom_site_U_iso_or_equiv
_atom_site_adp_type
_atom_site_occupancy
_atom_site_site_symmetry_order
_atom_site_calc_flag
_atom_site_refinement_flags_posn
_atom_site_refinement_flags_adp
_atom_site_refinement_flags_occupancy
_atom_site_disorder_assembly
_atom_site_disorder_group
S001 S 0.27971(11) 0.28486(9) -0.03208(7) 0.0191(2) Uani 1 1 d . . . . .
S002 S 0.70285(11) 0.75357(8) 0.46743(7) 0.0182(2) Uani 1 1 d . . . . .
O4 O 0.6722(3) 0.7633(3) 0.3597(2) 0.0237(7) Uani 1 1 d . . . . .
O3 O 0.6886(4) 0.6391(3) 0.5018(2) 0.0271(7) Uani 1 1 d . . . . .
O6 O 0.2926(4) 0.3998(3) 0.0016(3) 0.0279(7) Uani 1 1 d . . . . .
O2 O 0.6195(4) 0.8326(3) 0.5260(3) 0.0279(7) Uani 1 1 d . . . . .
O8 O 0.2930(4) 0.2749(3) -0.1410(2) 0.0300(7) Uani 1 1 d . . . . .
N3 N 0.4440(5) 0.4493(3) 0.7625(3) 0.0259(8) Uani 1 1 d . . . . .
H3 H 0.387710 0.394559 0.777369 0.031 Uiso 1 1 calc R U . . .
N1 N 0.4307(4) 0.4693(3) 0.1723(3) 0.0220(8) Uani 1 1 d . . . . .
H1 H 0.381184 0.438174 0.124500 0.026 Uiso 1 1 calc R U . . .
O7 O 0.3791(4) 0.2108(3) 0.0209(3) 0.0363(9) Uani 1 1 d . . . . .
O5 O 0.1748(4) 0.3003(4) 0.2078(3) 0.0419(10) Uani 1 1 d . . . . .
O1 O 1.0436(5) 0.6157(4) 0.5905(3) 0.0462(10) Uani 1 1 d . . . . .
N2 N 0.5669(4) 0.5843(3) 0.2523(3) 0.0267(9) Uani 1 1 d . . . . .
H2 H 0.621754 0.640653 0.265418 0.032 Uiso 1 1 calc R U . . .
N4 N 0.5668(5) 0.5677(3) 0.6771(3) 0.0256(8) Uani 1 1 d . . . . .
H4 H 0.603625 0.602786 0.626962 0.031 Uiso 1 1 calc R U . . .
C1 C 0.4449(5) 0.4298(4) 0.2698(4) 0.0251(9) Uani 1 1 d . . . . .
H1A H 0.403748 0.365275 0.295581 0.030 Uiso 1 1 calc R U . . .
C7 C 0.0026(6) 0.2969(6) 0.0659(5) 0.0474(6) Uani 1 1 d . . . . .
C3 C 0.5053(5) 0.5625(4) 0.1644(4) 0.0244(9) Uani 1 1 d . . . . .
H3A H 0.512975 0.605478 0.106413 0.029 Uiso 1 1 calc R U . . .
C17 C 1.0079(5) 0.7243(4) 0.4371(3) 0.0231(9) Uani 1 1 d . . . . .
C2 C 0.5296(5) 0.5028(4) 0.3200(4) 0.0278(10) Uani 1 1 d . . . . .
H2A H 0.557695 0.498941 0.387535 0.033 Uiso 1 1 calc R U . . .
C6 C 0.4789(5) 0.4808(4) 0.6708(4) 0.0258(9) Uani 1 1 d . . . . .
H6 H 0.446905 0.447363 0.611311 0.031 Uiso 1 1 calc R U . . .
C18 C 1.0884(6) 0.6480(4) 0.5108(4) 0.0313(11) Uani 1 1 d . . . . .
C5 C 0.5894(6) 0.5925(4) 0.7769(4) 0.0298(10) Uani 1 1 d . . . . .
H5 H 0.647012 0.649692 0.802876 0.036 Uiso 1 1 calc R U . . .
C4 C 0.5121(6) 0.5182(5) 0.8299(4) 0.0308(11) Uani 1 1 d . . . . .
H4A H 0.506151 0.514343 0.899843 0.037 Uiso 1 1 calc R U . . .
C8 C 0.0526(7) 0.3137(6) 0.1731(5) 0.0474(6) Uani 1 1 d . . . . .
C24 C 1.2169(6) 0.8627(5) 0.4777(4) 0.0347(12) Uani 1 1 d . . . . .
H24A H 1.162813 0.930352 0.485726 0.052 Uiso 1 1 calc R U . . .
H24B H 1.315318 0.879554 0.457630 0.052 Uiso 1 1 calc R U . . .
H24C H 1.219391 0.823111 0.540556 0.052 Uiso 1 1 calc R U . . .
C22 C 0.9701(6) 0.6468(5) 0.3465(4) 0.0347(12) Uani 1 1 d . . . . .
H22A H 0.925357 0.578428 0.369525 0.042 Uiso 1 1 calc R U . . .
H22B H 0.903673 0.683066 0.299310 0.042 Uiso 1 1 calc R U . . .
C21 C 1.1419(5) 0.7904(4) 0.3961(3) 0.0258(9) Uani 1 1 d . . . . .
C25 C 0.8884(5) 0.7931(4) 0.4857(4) 0.0275(9) Uani 1 1 d . . . . .
H25A H 0.898560 0.868669 0.461585 0.033 Uiso 1 1 calc R U . . .
H25B H 0.907865 0.794364 0.557779 0.033 Uiso 1 1 calc R U . . .
C23 C 1.1207(6) 0.6237(5) 0.2971(5) 0.0374(12) Uani 1 1 d . . . . .
H23A H 1.142184 0.544899 0.296209 0.045 Uiso 1 1 calc R U . . .
H23B H 1.123067 0.652048 0.228678 0.045 Uiso 1 1 calc R U . . .
C9 C -0.0828(6) 0.3444(5) 0.2331(4) 0.0388(13) Uani 1 1 d . . . . .
H9A H -0.101452 0.290542 0.285794 0.047 Uiso 1 1 calc R U . . .
H9B H -0.073030 0.417442 0.263077 0.047 Uiso 1 1 calc R U . . .
C20 C 1.2282(5) 0.6859(4) 0.3654(4) 0.0319(11) Uani 1 1 d . . . . .
H20 H 1.323386 0.701138 0.334713 0.038 Uiso 1 1 calc R U . . .
C16 C 0.0990(6) 0.2347(5) -0.0044(4) 0.0414(15) Uani 1 1 d . . . . .
H16A H 0.046306 0.228038 -0.068089 0.050 Uiso 1 1 calc R U . . .
H16B H 0.109949 0.160196 0.022367 0.050 Uiso 1 1 calc R U . . .
C00X C 1.1069(8) 0.8661(5) 0.3064(4) 0.0441(14) Uani 1 1 d . . . . .
H00A H 1.046655 0.826888 0.258415 0.066 Uiso 1 1 calc R U . . .
H00B H 1.196620 0.888301 0.274927 0.066 Uiso 1 1 calc R U . . .
H00C H 1.055583 0.930618 0.329526 0.066 Uiso 1 1 calc R U . . .
C10 C -0.2024(6) 0.3424(6) 0.1532(5) 0.0441(14) Uani 1 1 d . . . . .
H10 H -0.301853 0.334344 0.179517 0.053 Uiso 1 1 calc R U . . .
C19 C 1.2373(6) 0.6217(5) 0.4651(5) 0.0404(13) Uani 1 1 d . . . . .
H19A H 1.249181 0.542777 0.453783 0.049 Uiso 1 1 calc R U . . .
H19B H 1.317204 0.648381 0.507595 0.049 Uiso 1 1 calc R U . . .
C11 C -0.1528(6) 0.2468(7) 0.0842(5) 0.0474(6) Uani 1 1 d . . . . .
C14 C -0.1422(7) 0.1346(6) 0.1448(5) 0.0474(6) Uani 1 1 d . . . . .
H14A H -0.093232 0.079900 0.104709 0.071 Uiso 1 1 calc R U . . .
H14B H -0.239170 0.109024 0.160295 0.071 Uiso 1 1 calc R U . . .
H14C H -0.087868 0.146359 0.206337 0.071 Uiso 1 1 calc R U . . .
C13 C -0.0355(7) 0.4177(6) 0.0322(5) 0.0474(6) Uani 1 1 d . . . . .
H13A H 0.041842 0.468878 0.051820 0.057 Uiso 1 1 calc R U . . .
H13B H -0.050061 0.421718 -0.040331 0.057 Uiso 1 1 calc R U . . .
C15 C -0.2438(7) 0.2213(6) -0.0075(5) 0.0474(6) Uani 1 1 d . . . . .
H15A H -0.254138 0.287023 -0.047835 0.071 Uiso 1 1 calc R U . . .
H15B H -0.338906 0.196004 0.012626 0.071 Uiso 1 1 calc R U . . .
H15C H -0.196596 0.164503 -0.046203 0.071 Uiso 1 1 calc R U . . .
C12 C -0.1798(7) 0.4441(6) 0.0884(5) 0.0474(6) Uani 1 1 d . . . . .
H12A H -0.169475 0.510293 0.129475 0.057 Uiso 1 1 calc R U . . .
H12B H -0.260935 0.454253 0.041243 0.057 Uiso 1 1 calc R U . . .

loop_
_atom_site_aniso_label
_atom_site_aniso_U_11
_atom_site_aniso_U_22
_atom_site_aniso_U_33
_atom_site_aniso_U_23
_atom_site_aniso_U_13
_atom_site_aniso_U_12
S001 0.0171(4) 0.0264(5) 0.0138(4) -0.0002(4) 0.0039(3) -0.0008(4)
S002 0.0204(5) 0.0207(5) 0.0135(4) -0.0017(3) 0.0022(3) -0.0002(4)
O4 0.0329(16) 0.0244(17) 0.0137(13) 0.0016(12) -0.0015(11) 0.0034(13)
O3 0.0336(18) 0.0264(17) 0.0214(16) 0.0032(13) 0.0029(13) -0.0047(14)
O6 0.0323(18) 0.0306(18) 0.0208(16) -0.0044(13) -0.0011(13) -0.0060(14)
O2 0.0259(16) 0.0349(18) 0.0229(16) -0.0084(13) 0.0043(13) 0.0074(14)
O8 0.0432(19) 0.0312(18) 0.0159(14) 0.0017(13) 0.0088(13) -0.0024(15)
N3 0.027(2) 0.0220(19) 0.029(2) 0.0012(15) 0.0082(16) -0.0012(15)
N1 0.0219(18) 0.0271(19) 0.0171(17) -0.0052(14) -0.0006(14) -0.0021(15)
O7 0.036(2) 0.042(2) 0.0300(19) 0.0065(15) -0.0038(15) 0.0079(16)
O5 0.0313(19) 0.061(3) 0.0332(19) 0.0014(18) -0.0042(15) -0.0064(18)
O1 0.061(3) 0.044(2) 0.033(2) 0.0092(17) 0.0079(19) -0.006(2)
N2 0.0221(19) 0.0203(18) 0.038(2) -0.0068(16) -0.0003(16) -0.0021(15)
N4 0.030(2) 0.0251(19) 0.0217(19) -0.0012(15) 0.0043(15) -0.0032(16)
C1 0.029(2) 0.025(2) 0.021(2) 0.0023(17) 0.0036(17) -0.0008(18)
C7 0.0339(11) 0.0661(17) 0.0426(13) -0.0023(11) 0.0117(9) -0.0013(11)
C3 0.019(2) 0.027(2) 0.027(2) 0.0038(18) 0.0042(17) 0.0019(17)
C17 0.019(2) 0.024(2) 0.026(2) -0.0053(17) 0.0053(16) -0.0035(16)
C2 0.028(2) 0.035(3) 0.020(2) -0.0045(18) -0.0013(18) 0.0045(19)
C6 0.030(2) 0.025(2) 0.022(2) -0.0019(18) 0.0024(18) -0.0014(18)
C18 0.036(3) 0.023(2) 0.035(3) 0.0017(19) 0.006(2) -0.006(2)
C5 0.035(3) 0.029(2) 0.026(2) -0.0069(19) -0.001(2) -0.003(2)
C4 0.035(3) 0.041(3) 0.017(2) -0.0054(19) 0.0028(19) 0.001(2)
C8 0.0339(11) 0.0661(17) 0.0426(13) -0.0023(11) 0.0117(9) -0.0013(11)
C24 0.030(3) 0.030(3) 0.044(3) -0.010(2) 0.009(2) -0.014(2)
C22 0.030(2) 0.036(3) 0.038(3) -0.022(2) 0.006(2) -0.003(2)
C21 0.024(2) 0.026(2) 0.027(2) 0.0012(19) 0.0064(16) -0.0043(18)
C25 0.021(2) 0.031(2) 0.031(2) -0.013(2) 0.0007(17) -0.0020(19)
C23 0.034(3) 0.037(3) 0.041(3) -0.015(2) 0.007(2) 0.002(2)
C9 0.037(3) 0.048(3) 0.032(3) -0.014(2) 0.015(2) -0.006(2)
C20 0.024(2) 0.031(3) 0.041(3) -0.001(2) 0.010(2) 0.0037(19)
C16 0.025(2) 0.056(4) 0.044(3) -0.029(3) 0.014(2) -0.020(2)
C00X 0.062(4) 0.042(3) 0.029(3) 0.007(2) 0.009(3) 0.008(3)
C10 0.027(3) 0.065(4) 0.041(3) 0.000(3) 0.016(2) 0.008(3)
C19 0.033(3) 0.035(3) 0.053(4) 0.008(2) 0.000(2) 0.010(2)
C11 0.0339(11) 0.0661(17) 0.0426(13) -0.0023(11) 0.0117(9) -0.0013(11)
C14 0.0339(11) 0.0661(17) 0.0426(13) -0.0023(11) 0.0117(9) -0.0013(11)
C13 0.0339(11) 0.0661(17) 0.0426(13) -0.0023(11) 0.0117(9) -0.0013(11)
C15 0.0339(11) 0.0661(17) 0.0426(13) -0.0023(11) 0.0117(9) -0.0013(11)
C12 0.0339(11) 0.0661(17) 0.0426(13) -0.0023(11) 0.0117(9) -0.0013(11)

loop_
_atom_type_symbol
_atom_type_description
_atom_type_scat_dispersion_real
_atom_type_scat_dispersion_imag
_atom_type_scat_source
C C 0.0033 0.0016 'International Tables Vol C Tables 4.2.6.8 and 6.1.1.4'
H H 0.0000 0.0000 'International Tables Vol C Tables 4.2.6.8 and 6.1.1.4'
N N 0.0061 0.0033 'International Tables Vol C Tables 4.2.6.8 and 6.1.1.4'
O O 0.0106 0.0060 'International Tables Vol C Tables 4.2.6.8 and 6.1.1.4'
S S 0.1246 0.1234 'International Tables Vol C Tables 4.2.6.8 and 6.1.1.4'

loop_
_geom_angle_atom_site_label_1
_geom_angle_atom_site_label_2
_geom_angle_atom_site_label_3
_geom_angle
_geom_angle_site_symmetry_1
_geom_angle_site_symmetry_3
_geom_angle_publ_flag
O6 S001 C16 109.2(2) . . ?
O8 S001 O6 112.0(2) . . ?
O8 S001 C16 105.2(2) . . ?
O7 S001 O6 112.9(2) . . ?
O7 S001 O8 111.8(2) . . ?
O7 S001 C16 105.2(3) . . ?
O4 S002 O3 111.41(19) . . ?
O4 S002 C25 106.5(2) . . ?
O3 S002 C25 107.5(2) . . ?
O2 S002 O4 112.1(2) . . ?
O2 S002 O3 113.9(2) . . ?
O2 S002 C25 104.8(2) . . ?
C6 N3 H3 125.8 . . ?
C6 N3 C4 108.4(4) . . ?
C4 N3 H3 125.8 . . ?
C1 N1 H1 125.5 . . ?
C3 N1 H1 125.5 . . ?
C3 N1 C1 109.0(4) . . ?
C3 N2 H2 125.4 . . ?
C3 N2 C2 109.2(4) . . ?
C2 N2 H2 125.4 . . ?
C6 N4 H4 125.7 . . ?
C6 N4 C5 108.6(4) . . ?
C5 N4 H4 125.7 . . ?
N1 C1 H1A 126.7 . . ?
C2 C1 N1 106.5(4) . . ?
C2 C1 H1A 126.7 . . ?
C8 C7 C11 99.9(5) . . ?
C8 C7 C13 102.1(6) . . ?
C16 C7 C8 119.0(6) . . ?
C16 C7 C11 116.4(6) . . ?
C16 C7 C13 114.9(5) . . ?
C11 C7 C13 101.9(5) . . ?
N1 C3 H3A 125.8 . . ?
N2 C3 N1 108.4(4) . . ?
N2 C3 H3A 125.8 . . ?
C18 C17 C22 103.4(4) . . ?
C18 C17 C21 99.1(4) . . ?
C22 C17 C21 101.8(4) . . ?
C25 C17 C18 113.6(4) . . ?
C25 C17 C22 120.1(4) . . ?
C25 C17 C21 115.9(4) . . ?
N2 C2 H2A 126.6 . . ?
C1 C2 N2 106.9(4) . . ?
C1 C2 H2A 126.6 . . ?
N3 C6 N4 108.9(4) . . ?
N3 C6 H6 125.6 . . ?
N4 C6 H6 125.6 . . ?
O1 C18 C17 126.4(5) . . ?
O1 C18 C19 126.5(5) . . ?
C17 C18 C19 107.2(4) . . ?
N4 C5 H5 126.7 . . ?
C4 C5 N4 106.6(4) . . ?
C4 C5 H5 126.7 . . ?
N3 C4 H4A 126.2 . . ?
C5 C4 N3 107.5(4) . . ?
C5 C4 H4A 126.2 . . ?
O5 C8 C7 127.6(5) . . ?
O5 C8 C9 125.6(6) . . ?
C7 C8 C9 106.8(5) . . ?
H24A C24 H24B 109.5 . . ?
H24A C24 H24C 109.5 . . ?
H24B C24 H24C 109.5 . . ?
C21 C24 H24A 109.5 . . ?
C21 C24 H24B 109.5 . . ?
C21 C24 H24C 109.5 . . ?
C17 C22 H22A 110.9 . . ?
C17 C22 H22B 110.9 . . ?
H22A C22 H22B 108.9 . . ?
C23 C22 C17 104.1(4) . . ?
C23 C22 H22A 110.9 . . ?
C23 C22 H22B 110.9 . . ?
C24 C21 C17 112.7(4) . . ?
C20 C21 C17 94.5(4) . . ?
C20 C21 C24 115.0(4) . . ?
C00X C21 C17 114.8(4) . . ?
C00X C21 C24 107.1(5) . . ?
C00X C21 C20 112.6(4) . . ?
S002 C25 H25A 107.6 . . ?
S002 C25 H25B 107.6 . . ?
C17 C25 S002 118.9(3) . . ?
C17 C25 H25A 107.6 . . ?
C17 C25 H25B 107.6 . . ?
H25A C25 H25B 107.0 . . ?
C22 C23 H23A 111.1 . . ?
C22 C23 H23B 111.1 . . ?
H23A C23 H23B 109.1 . . ?
C20 C23 C22 103.1(4) . . ?
C20 C23 H23A 111.1 . . ?
C20 C23 H23B 111.1 . . ?
C8 C9 H9A 111.3 . . ?
C8 C9 H9B 111.3 . . ?
H9A C9 H9B 109.2 . . ?
C10 C9 C8 102.3(5) . . ?
C10 C9 H9A 111.3 . . ?
C10 C9 H9B 111.3 . . ?
C21 C20 H20 114.4 . . ?
C23 C20 C21 103.4(4) . . ?
C23 C20 H20 114.4 . . ?
C23 C20 C19 107.0(5) . . ?
C19 C20 C21 102.0(4) . . ?
C19 C20 H20 114.4 . . ?
S001 C16 H16A 107.2 . . ?
S001 C16 H16B 107.2 . . ?
C7 C16 S001 120.4(4) . . ?
C7 C16 H16A 107.2 . . ?
C7 C16 H16B 107.2 . . ?
H16A C16 H16B 106.9 . . ?
C21 C00X H00A 109.5 . . ?
C21 C00X H00B 109.5 . . ?
C21 C00X H00C 109.5 . . ?
H00A C00X H00B 109.5 . . ?
H00A C00X H00C 109.5 . . ?
H00B C00X H00C 109.5 . . ?
C9 C10 H10 114.5 . . ?
C9 C10 C11 102.3(5) . . ?
C9 C10 C12 106.5(5) . . ?
C11 C10 H10 114.5 . . ?
C12 C10 H10 114.5 . . ?
C12 C10 C11 103.1(5) . . ?
C18 C19 C20 101.4(4) . . ?
C18 C19 H19A 111.5 . . ?
C18 C19 H19B 111.5 . . ?
C20 C19 H19A 111.5 . . ?
C20 C19 H19B 111.5 . . ?
H19A C19 H19B 109.3 . . ?
C7 C11 C14 111.2(5) . . ?
C10 C11 C7 94.3(5) . . ?
C10 C11 C14 110.9(5) . . ?
C15 C11 C7 116.6(5) . . ?
C15 C11 C10 118.1(6) . . ?
C15 C11 C14 105.5(6) . . ?
C11 C14 H14A 109.5 . . ?
C11 C14 H14B 109.5 . . ?
C11 C14 H14C 109.5 . . ?
H14A C14 H14B 109.5 . . ?
H14A C14 H14C 109.5 . . ?
H14B C14 H14C 109.5 . . ?
C7 C13 H13A 111.0 . . ?
C7 C13 H13B 111.0 . . ?
H13A C13 H13B 109.0 . . ?
C12 C13 C7 103.9(5) . . ?
C12 C13 H13A 111.0 . . ?
C12 C13 H13B 111.0 . . ?
C11 C15 H15A 109.5 . . ?
C11 C15 H15B 109.5 . . ?
C11 C15 H15C 109.5 . . ?
H15A C15 H15B 109.5 . . ?
H15A C15 H15C 109.5 . . ?
H15B C15 H15C 109.5 . . ?
C10 C12 C13 103.1(5) . . ?
C10 C12 H12A 111.1 . . ?
C10 C12 H12B 111.1 . . ?
C13 C12 H12A 111.1 . . ?
C13 C12 H12B 111.1 . . ?
H12A C12 H12B 109.1 . . ?

loop_
_geom_bond_atom_site_label_1
_geom_bond_atom_site_label_2
_geom_bond_distance
_geom_bond_site_symmetry_2
_geom_bond_publ_flag
S001 O6 1.460(4) . ?
S001 O8 1.456(3) . ?
S001 O7 1.448(4) . ?
S001 C16 1.796(5) . ?
S002 O4 1.456(3) . ?
S002 O3 1.459(3) . ?
S002 O2 1.450(3) . ?
S002 C25 1.771(5) . ?
N3 H3 0.8600 . ?
N3 C6 1.315(6) . ?
N3 C4 1.365(7) . ?
N1 H1 0.8600 . ?
N1 C1 1.382(6) . ?
N1 C3 1.318(6) . ?
O5 C8 1.211(7) . ?
O1 C18 1.201(6) . ?
N2 H2 0.8600 . ?
N2 C3 1.314(6) . ?
N2 C2 1.377(7) . ?
N4 H4 0.8600 . ?
N4 C6 1.321(6) . ?
N4 C5 1.369(6) . ?
C1 H1A 0.9300 . ?
C1 C2 1.342(7) . ?
C7 C8 1.500(9) . ?
C7 C16 1.491(8) . ?
C7 C11 1.561(8) . ?
C7 C13 1.562(10) . ?
C3 H3A 0.9300 . ?
C17 C18 1.524(7) . ?
C17 C22 1.558(6) . ?
C17 C21 1.561(6) . ?
C17 C25 1.518(6) . ?
C2 H2A 0.9300 . ?
C6 H6 0.9300 . ?
C18 C19 1.526(8) . ?
C5 H5 0.9300 . ?
C5 C4 1.344(8) . ?
C4 H4A 0.9300 . ?
C8 C9 1.521(7) . ?
C24 H24A 0.9600 . ?
C24 H24B 0.9600 . ?
C24 H24C 0.9600 . ?
C24 C21 1.544(7) . ?
C22 H22A 0.9700 . ?
C22 H22B 0.9700 . ?
C22 C23 1.552(7) . ?
C21 C20 1.542(7) . ?
C21 C00X 1.530(7) . ?
C25 H25A 0.9700 . ?
C25 H25B 0.9700 . ?
C23 H23A 0.9700 . ?
C23 H23B 0.9700 . ?
C23 C20 1.523(8) . ?
C9 H9A 0.9700 . ?
C9 H9B 0.9700 . ?
C9 C10 1.511(9) . ?
C20 H20 0.9800 . ?
C20 C19 1.533(8) . ?
C16 H16A 0.9700 . ?
C16 H16B 0.9700 . ?
C00X H00A 0.9600 . ?
C00X H00B 0.9600 . ?
C00X H00C 0.9600 . ?
C10 H10 0.9800 . ?
C10 C11 1.543(9) . ?
C10 C12 1.513(10) . ?
C19 H19A 0.9700 . ?
C19 H19B 0.9700 . ?
C11 C14 1.576(10) . ?
C11 C15 1.496(9) . ?
C14 H14A 0.9600 . ?
C14 H14B 0.9600 . ?
C14 H14C 0.9600 . ?
C13 H13A 0.9700 . ?
C13 H13B 0.9700 . ?
C13 C12 1.552(8) . ?
C15 H15A 0.9600 . ?
C15 H15B 0.9600 . ?
C15 H15C 0.9600 . ?
C12 H12A 0.9700 . ?
C12 H12B 0.9700 . ?

loop_
_geom_hbond_atom_site_label_D
_geom_hbond_atom_site_label_H
_geom_hbond_atom_site_label_A
_geom_hbond_distance_DH
_geom_hbond_distance_HA
_geom_hbond_distance_DA
_geom_hbond_angle_DHA
_geom_hbond_site_symmetry_A
_geom_hbond_publ_flag
N3 H3 O8 0.86 2.00 2.827(5) 159.7 1_556 yes
N1 H1 O6 0.86 1.87 2.710(5) 165.6 . yes
N2 H2 O4 0.86 1.99 2.752(5) 147.7 . yes
N4 H4 O3 0.86 1.89 2.727(5) 163.8 . yes

loop_
_geom_torsion_atom_site_label_1
_geom_torsion_atom_site_label_2
_geom_torsion_atom_site_label_3
_geom_torsion_atom_site_label_4
_geom_torsion
_geom_torsion_site_symmetry_1
_geom_torsion_site_symmetry_2
_geom_torsion_site_symmetry_3
_geom_torsion_site_symmetry_4
_geom_torsion_publ_flag
O4 S002 C25 C17 -63.2(4) . . . . ?
O3 S002 C25 C17 56.4(4) . . . . ?
O6 S001 C16 C7 -14.4(6) . . . . ?
O2 S002 C25 C17 177.8(4) . . . . ?
O8 S001 C16 C7 -134.7(5) . . . . ?
N1 C1 C2 N2 -0.7(5) . . . . ?
O7 S001 C16 C7 107.1(6) . . . . ?
O5 C8 C9 C10 -176.5(7) . . . . ?
O1 C18 C19 C20 -180.0(5) . . . . ?
N4 C5 C4 N3 0.1(6) . . . . ?
C1 N1 C3 N2 0.1(5) . . . . ?
C7 C8 C9 C10 0.0(7) . . . . ?
C7 C13 C12 C10 4.3(7) . . . . ?
C3 N1 C1 C2 0.4(5) . . . . ?
C3 N2 C2 C1 0.8(5) . . . . ?
C17 C18 C19 C20 -0.8(6) . . . . ?
C17 C22 C23 C20 1.9(6) . . . . ?
C17 C21 C20 C23 54.5(5) . . . . ?
C17 C21 C20 C19 -56.4(5) . . . . ?
C2 N2 C3 N1 -0.6(5) . . . . ?
C6 N3 C4 C5 0.0(6) . . . . ?
C6 N4 C5 C4 -0.2(6) . . . . ?
C18 C17 C22 C23 -70.4(5) . . . . ?
C18 C17 C21 C24 -65.6(5) . . . . ?
C18 C17 C21 C20 53.9(4) . . . . ?
C18 C17 C21 C00X 171.4(4) . . . . ?
C18 C17 C25 S002 -103.2(4) . . . . ?
C5 N4 C6 N3 0.2(6) . . . . ?
C4 N3 C6 N4 -0.2(6) . . . . ?
C8 C7 C16 S001 -60.9(8) . . . . ?
C8 C7 C11 C10 53.3(6) . . . . ?
C8 C7 C11 C14 -61.1(7) . . . . ?
C8 C7 C11 C15 177.9(6) . . . . ?
C8 C7 C13 C12 -72.7(6) . . . . ?
C8 C9 C10 C11 35.0(6) . . . . ?
C8 C9 C10 C12 -72.8(6) . . . . ?
C24 C21 C20 C23 172.2(4) . . . . ?
C24 C21 C20 C19 61.2(5) . . . . ?
C22 C17 C18 O1 -110.3(6) . . . . ?
C22 C17 C18 C19 70.6(5) . . . . ?
C22 C17 C21 C24 -171.5(4) . . . . ?
C22 C17 C21 C20 -52.0(4) . . . . ?
C22 C17 C21 C00X 65.5(5) . . . . ?
C22 C17 C25 S002 19.9(6) . . . . ?
C22 C23 C20 C21 -36.0(6) . . . . ?
C22 C23 C20 C19 71.2(5) . . . . ?
C21 C17 C18 O1 145.2(5) . . . . ?
C21 C17 C18 C19 -34.0(5) . . . . ?
C21 C17 C22 C23 32.1(5) . . . . ?
C21 C17 C25 S002 142.9(4) . . . . ?
C21 C20 C19 C18 36.2(5) . . . . ?
C25 C17 C18 O1 21.6(7) . . . . ?
C25 C17 C18 C19 -157.5(4) . . . . ?
C25 C17 C22 C23 161.6(5) . . . . ?
C25 C17 C21 C24 56.3(6) . . . . ?
C25 C17 C21 C20 175.8(4) . . . . ?
C25 C17 C21 C00X -66.7(6) . . . . ?
C23 C20 C19 C18 -72.0(5) . . . . ?
C9 C10 C11 C7 -54.8(6) . . . . ?
C9 C10 C11 C14 59.8(6) . . . . ?
C9 C10 C11 C15 -178.2(6) . . . . ?
C9 C10 C12 C13 69.1(6) . . . . ?
C16 C7 C8 O5 14.4(11) . . . . ?
C16 C7 C8 C9 -162.1(6) . . . . ?
C16 C7 C11 C10 -177.2(6) . . . . ?
C16 C7 C11 C14 68.4(7) . . . . ?
C16 C7 C11 C15 -52.6(9) . . . . ?
C16 C7 C13 C12 157.0(5) . . . . ?
C00X C21 C20 C23 -64.7(6) . . . . ?
C00X C21 C20 C19 -175.6(5) . . . . ?
C11 C7 C8 O5 142.2(7) . . . . ?
C11 C7 C8 C9 -34.3(7) . . . . ?
C11 C7 C16 S001 179.5(5) . . . . ?
C11 C7 C13 C12 30.3(6) . . . . ?
C11 C10 C12 C13 -38.2(6) . . . . ?
C13 C7 C8 O5 -113.3(8) . . . . ?
C13 C7 C8 C9 70.3(6) . . . . ?
C13 C7 C16 S001 60.5(7) . . . . ?
C13 C7 C11 C10 -51.4(6) . . . . ?
C13 C7 C11 C14 -165.8(5) . . . . ?
C13 C7 C11 C15 73.2(7) . . . . ?
C12 C10 C11 C7 55.6(6) . . . . ?
C12 C10 C11 C14 170.3(5) . . . . ?
C12 C10 C11 C15 -67.8(7) . . . . ?
